data_2021224
loop_
_publ_author_name
'Girisha, Marisiddaiah'
'Sagar, Belakavadi K.'
'Yathirajan, Hemmige S.'
'Rathore, Ravindranath S.'
'Kaur, Manpreet'
'Jasinski, Jerry P.'
'Glidewell, Christopher'

_publ_section_title
;
 Eight Schiff bases derived from various salicylaldehydes: phenol--imine
 and keto--amine forms, conformational disorder, and supramolecular
 assembly in one and two dimensions
;
_journal_coeditor_code FN3266
_journal_issue 10
_journal_name_full 'Acta Crystallographica Section C'
_journal_page_first 1094
_journal_page_last 1104
_journal_paper_doi 10.1107/S2053229618012287
_journal_volume 74
_journal_year 2018
_chemical_formula_iupac 'C13 H11 N O2'
_chemical_formula_moiety 'C13 H11 N O2'
_chemical_formula_sum 'C13 H11 N O2'
_chemical_formula_weight 213.23
_chemical_name_systematic
;
(<i>E</i>)-[(2-Hydroxyphenylimino)methyl]phenol
;
_space_group_crystal_system triclinic
_space_group_IT_number 2
_space_group_name_Hall '-P 1'
_space_group_name_H-M_alt 'P -1'
_symmetry_space_group_name_Hall '-P 1'
_symmetry_space_group_name_H-M 'P -1'
_atom_sites_solution_hydrogens geom
_audit_creation_method SHELXL-2014
_cell_angle_alpha 69.677(6)
_cell_angle_beta 89.940(6)
_cell_angle_gamma 77.004(6)
_cell_formula_units_Z 4
_cell_length_a 9.0479(7)
_cell_length_b 10.1564(8)
_cell_length_c 12.3659(10)
_cell_measurement_reflns_used 4751
_cell_measurement_temperature 293(2)
_cell_measurement_theta_max 27.495
_cell_measurement_theta_min 1.762
_cell_volume 1034.62(15)
_computing_cell_refinement
;
X-AREA (Stoe & Cie, 2002)
;
_computing_data_collection
;
X-AREA (Stoe & Cie, 2002)
;
_computing_data_reduction
;
X-RED (Stoe & Cie, 2002)
;
_computing_molecular_graphics
;
PLATON (Spek, 2009)
;
_computing_publication_material
;
SHELXL2014 (Sheldrick, 2015) and PLATON (Spek, 2009)
;
_computing_structure_refinement
;
SHELXL2014 (Sheldrick, 2015)
;
_computing_structure_solution
;
SHELXS97 (Sheldrick, 2008)
;
_diffrn_ambient_temperature 293(2)
_diffrn_measured_fraction_theta_full 0.997
_diffrn_measured_fraction_theta_max 0.997
_diffrn_measurement_device_type 'Stoe IPDS II CCD'
_diffrn_measurement_method '\w and 2\q scans'
_diffrn_radiation_monochromator graphite
_diffrn_radiation_type MoK\a
_diffrn_radiation_wavelength 0.71073
_diffrn_reflns_av_R_equivalents 0.0460
_diffrn_reflns_limit_h_max 11
_diffrn_reflns_limit_h_min -11
_diffrn_reflns_limit_k_max 13
_diffrn_reflns_limit_k_min -13
_diffrn_reflns_limit_l_max 16
_diffrn_reflns_limit_l_min -16
_diffrn_reflns_number 13249
_diffrn_reflns_theta_full 25.242
_diffrn_reflns_theta_max 27.497
_diffrn_reflns_theta_min 1.762
_diffrn_standards_decay_% 0
_diffrn_standards_interval_count 0
_diffrn_standards_interval_time 0
_diffrn_standards_number 0
_exptl_absorpt_coefficient_mu 0.093
_exptl_absorpt_correction_T_max 0.980
_exptl_absorpt_correction_T_min 0.912
_exptl_absorpt_correction_type multi-scan
_exptl_absorpt_process_details
;
(X-RED; Stoe & Cie, 2002)
;
_exptl_crystal_colour yellow
_exptl_crystal_density_diffrn 1.369
_exptl_crystal_description block
_exptl_crystal_F_000 448
_exptl_crystal_size_max 0.480
_exptl_crystal_size_mid 0.380
_exptl_crystal_size_min 0.220
_refine_diff_density_max 0.180
_refine_diff_density_min -0.148
_refine_ls_extinction_method none
_refine_ls_goodness_of_fit_ref 1.039
_refine_ls_hydrogen_treatment constr
_refine_ls_matrix_type full
_refine_ls_number_parameters 291
_refine_ls_number_reflns 4751
_refine_ls_number_restraints 0
_refine_ls_restrained_S_all 1.039
_refine_ls_R_factor_all 0.0614
_refine_ls_R_factor_gt 0.0413
_refine_ls_shift/su_max 0.000
_refine_ls_shift/su_mean 0.000
_refine_ls_structure_factor_coef Fsqd
_refine_ls_weighting_details 'w=1/[\s^2^(Fo^2^)+(0.0500P)^2^+0.0679P] where P=(Fo^2^+2Fc^2^)/3'
_refine_ls_weighting_scheme calc
_refine_ls_wR_factor_gt 0.1012
_refine_ls_wR_factor_ref 0.1085
_reflns_number_gt 3487
_reflns_number_total 4751
_reflns_threshold_expression 'I > 2\s(I)'
_cod_data_source_file fn3266sup1.cif
_cod_data_source_block VIII
_cod_depositor_comments 'Adding full bibliography for 2021217--2021224.cif.'
_cod_database_code 2021224
_cod_database_fobs_code 2021224
_shelx_space_group_comment
;
The symmetry employed for this shelxl refinement is uniquely defined
by the following loop, which should always be used as a source of
symmetry information in preference to the above space-group names.
They are only intended as comments.
;
_shelx_estimated_absorpt_t_min 0.957
_shelx_estimated_absorpt_t_max 0.980
_shelxl_version_number 2.014

loop_
_space_group_symop_operation_xyz
'x, y, z'
'-x, -y, -z'

loop_
_atom_site_type_symbol
_atom_site_label
_atom_site_fract_x
_atom_site_fract_y
_atom_site_fract_z
_atom_site_U_iso_or_equiv
_atom_site_adp_type
_atom_site_calc_flag
_atom_site_occupancy
C C1 0.92308(14) 0.34762(14) 0.06265(10) 0.0399(3) Uani d 1
C C2 1.01087(15) 0.31376(14) 0.16580(10) 0.0412(3) Uani d 1
C C3 1.14018(15) 0.20072(15) 0.19535(12) 0.0474(3) Uani d 1
H H3 1.1987 0.1765 0.2643 0.057 Uiso calc 1
C C4 1.18218(17) 0.12439(17) 0.12316(13) 0.0555(4) Uani d 1
H H4 1.2691 0.0489 0.1435 0.067 Uiso calc 1
C C5 1.09625(18) 0.15913(19) 0.02095(14) 0.0634(4) Uani d 1
H H5 1.1257 0.1076 -0.0278 0.076 Uiso calc 1
C C6 0.96670(17) 0.27004(17) -0.00922(12) 0.0540(4) Uani d 1
H H6 0.9085 0.2928 -0.0780 0.065 Uiso calc 1
N N1 0.79121(12) 0.46273(11) 0.03740(9) 0.0402(2) Uani d 1
H H1 0.7652 0.4951 0.0921 0.048 Uiso calc 1
O O2 0.96512(12) 0.39546(12) 0.23130(9) 0.0589(3) Uani d 1
H H2 1.0320 0.3769 0.2827 0.088 Uiso calc 1
C C11 0.57558(14) 0.63938(13) -0.07642(10) 0.0400(3) Uani d 1
C C12 0.53017(15) 0.69214(14) 0.01471(11) 0.0440(3) Uani d 1
O O12 0.60181(11) 0.63258(11) 0.11722(8) 0.0526(2) Uani d 1
C C13 0.40299(19) 0.81114(17) -0.01265(14) 0.0613(4) Uani d 1
H H13 0.3711 0.8505 0.0434 0.074 Uiso calc 1
C C14 0.3257(2) 0.86974(18) -0.11988(14) 0.0636(4) Uani d 1
H H14 0.2427 0.9485 -0.1351 0.076 Uiso calc 1
C C15 0.36759(17) 0.81482(16) -0.20666(12) 0.0538(3) Uani d 1
H H15 0.3118 0.8546 -0.2784 0.065 Uiso calc 1
C C16 0.49144(16) 0.70209(15) -0.18540(11) 0.0469(3) Uani d 1
H H16 0.5211 0.6658 -0.2436 0.056 Uiso calc 1
C C17 0.70537(14) 0.52471(14) -0.05897(10) 0.0409(3) Uani d 1
H H17 0.7306 0.4920 -0.1197 0.049 Uiso calc 1
C C21 0.34279(14) 0.64514(14) 0.44373(10) 0.0392(3) Uani d 1
C C22 0.41444(14) 0.67838(14) 0.34054(10) 0.0411(3) Uani d 1
C C23 0.48403(16) 0.79342(15) 0.31012(12) 0.0483(3) Uani d 1
H H23 0.5315 0.8173 0.2416 0.058 Uiso calc 1
C C24 0.48302(19) 0.87163(18) 0.38061(14) 0.0598(4) Uani d 1
H H24 0.5295 0.9488 0.3593 0.072 Uiso calc 1
C C25 0.4139(2) 0.8376(2) 0.48294(15) 0.0688(5) Uani d 1
H H25 0.4149 0.8908 0.5307 0.083 Uiso calc 1
C C26 0.34351(18) 0.72453(17) 0.51422(12) 0.0554(4) Uani d 1
H H26 0.2964 0.7017 0.5830 0.066 Uiso calc 1
N N21 0.27014(11) 0.52960(11) 0.46926(8) 0.0392(2) Uani d 1
H H21 0.2624 0.4960 0.4151 0.047 Uiso calc 1
O O22 0.41281(13) 0.59542(11) 0.27619(9) 0.0586(3) Uani d 1
H H22 0.4723 0.6127 0.2260 0.088 Uiso calc 1
C C31 0.14221(14) 0.35391(14) 0.58288(10) 0.0395(3) Uani d 1
C C32 0.12577(15) 0.29890(14) 0.49314(11) 0.0433(3) Uani d 1
O O32 0.16995(12) 0.35677(11) 0.39094(8) 0.0525(2) Uani d 1
C C33 0.05751(19) 0.18025(17) 0.52079(14) 0.0585(4) Uani d 1
H H33 0.0473 0.1393 0.4655 0.070 Uiso calc 1
C C34 0.00618(19) 0.12459(17) 0.62719(14) 0.0596(4) Uani d 1
H H34 -0.0384 0.0466 0.6425 0.072 Uiso calc 1
C C35 0.01871(17) 0.18111(16) 0.71306(12) 0.0531(3) Uani d 1
H H35 -0.0189 0.1428 0.7843 0.064 Uiso calc 1
C C36 0.08676(16) 0.29333(15) 0.69180(11) 0.0465(3) Uani d 1
H H36 0.0969 0.3306 0.7495 0.056 Uiso calc 1
C C37 0.21374(14) 0.46853(14) 0.56551(10) 0.0409(3) Uani d 1
H H37 0.2210 0.5021 0.6259 0.049 Uiso calc 1

loop_
_atom_site_aniso_label
_atom_site_aniso_U_11
_atom_site_aniso_U_22
_atom_site_aniso_U_33
_atom_site_aniso_U_12
_atom_site_aniso_U_13
_atom_site_aniso_U_23
C1 0.0399(6) 0.0475(7) 0.0364(6) -0.0135(5) 0.0087(5) -0.0180(5)
C2 0.0464(7) 0.0470(7) 0.0361(6) -0.0174(5) 0.0080(5) -0.0182(5)
C3 0.0477(8) 0.0515(8) 0.0417(7) -0.0131(6) 0.0007(6) -0.0141(6)
C4 0.0503(8) 0.0558(9) 0.0563(8) -0.0019(6) 0.0056(6) -0.0219(7)
C5 0.0651(10) 0.0730(10) 0.0559(9) 0.0025(8) 0.0054(7) -0.0395(8)
C6 0.0536(8) 0.0684(9) 0.0438(7) -0.0042(7) 0.0010(6) -0.0311(7)
N1 0.0432(6) 0.0490(6) 0.0346(5) -0.0123(5) 0.0086(4) -0.0214(5)
O2 0.0667(7) 0.0685(7) 0.0471(5) -0.0031(5) -0.0068(5) -0.0356(5)
C11 0.0426(7) 0.0431(7) 0.0372(6) -0.0154(5) 0.0103(5) -0.0147(5)
C12 0.0493(7) 0.0472(7) 0.0392(6) -0.0146(6) 0.0119(5) -0.0180(6)
O12 0.0583(6) 0.0632(6) 0.0380(5) -0.0079(5) 0.0093(4) -0.0243(4)
C13 0.0701(10) 0.0594(9) 0.0530(8) -0.0009(7) 0.0126(7) -0.0276(7)
C14 0.0662(10) 0.0531(9) 0.0587(9) 0.0042(7) 0.0072(7) -0.0158(7)
C15 0.0575(9) 0.0523(8) 0.0420(7) -0.0086(6) 0.0025(6) -0.0081(6)
C16 0.0521(8) 0.0508(8) 0.0379(6) -0.0144(6) 0.0083(5) -0.0148(6)
C17 0.0449(7) 0.0492(7) 0.0349(6) -0.0156(5) 0.0098(5) -0.0198(5)
C21 0.0375(6) 0.0476(7) 0.0348(6) -0.0104(5) 0.0021(5) -0.0173(5)
C22 0.0399(7) 0.0464(7) 0.0358(6) -0.0058(5) 0.0024(5) -0.0159(5)
C23 0.0481(8) 0.0527(8) 0.0416(7) -0.0143(6) 0.0071(6) -0.0126(6)
C24 0.0713(10) 0.0608(9) 0.0561(8) -0.0333(8) 0.0070(7) -0.0207(7)
C25 0.0978(13) 0.0792(11) 0.0567(9) -0.0480(10) 0.0172(9) -0.0408(9)
C26 0.0688(9) 0.0704(10) 0.0435(7) -0.0324(8) 0.0150(6) -0.0310(7)
N21 0.0415(6) 0.0480(6) 0.0334(5) -0.0122(4) 0.0040(4) -0.0201(4)
O22 0.0799(7) 0.0630(6) 0.0486(6) -0.0277(5) 0.0273(5) -0.0325(5)
C31 0.0379(6) 0.0441(7) 0.0351(6) -0.0069(5) -0.0003(5) -0.0141(5)
C32 0.0443(7) 0.0481(7) 0.0383(6) -0.0085(5) -0.0008(5) -0.0179(6)
O32 0.0656(6) 0.0643(6) 0.0381(5) -0.0234(5) 0.0069(4) -0.0262(4)
C33 0.0747(10) 0.0577(9) 0.0548(8) -0.0244(7) 0.0037(7) -0.0290(7)
C34 0.0698(10) 0.0506(9) 0.0591(9) -0.0251(7) 0.0026(7) -0.0138(7)
C35 0.0580(9) 0.0531(8) 0.0426(7) -0.0161(7) 0.0050(6) -0.0086(6)
C36 0.0509(8) 0.0517(8) 0.0364(6) -0.0121(6) 0.0025(5) -0.0150(6)
C37 0.0419(7) 0.0505(7) 0.0333(6) -0.0095(5) 0.0023(5) -0.0194(5)

loop_
_atom_type_symbol
_atom_type_description
_atom_type_scat_dispersion_real
_atom_type_scat_dispersion_imag
_atom_type_scat_source
C C 0.0033 0.0016 'International Tables Vol C Tables 4.2.6.8 and 6.1.1.4'
H H 0.0000 0.0000 'International Tables Vol C Tables 4.2.6.8 and 6.1.1.4'
N N 0.0061 0.0033 'International Tables Vol C Tables 4.2.6.8 and 6.1.1.4'
O O 0.0106 0.0060 'International Tables Vol C Tables 4.2.6.8 and 6.1.1.4'

loop_
_geom_angle_atom_site_label_1
_geom_angle_atom_site_label_2
_geom_angle_atom_site_label_3
_geom_angle
C6 C1 C2 119.93(12)
C6 C1 N1 123.23(12)
C2 C1 N1 116.84(11)
O2 C2 C3 123.39(12)
O2 C2 C1 117.45(12)
C3 C2 C1 119.15(12)
C4 C3 C2 120.32(13)
C4 C3 H3 119.8
C2 C3 H3 119.8
C3 C4 C5 120.35(14)
C3 C4 H4 119.8
C5 C4 H4 119.8
C4 C5 C6 120.13(14)
C4 C5 H5 119.9
C6 C5 H5 119.9
C5 C6 C1 120.11(13)
C5 C6 H6 119.9
C1 C6 H6 119.9
C17 N1 C1 127.23(11)
C17 N1 H1 116.4
C1 N1 H1 116.4
C2 O2 H2 109.5
C16 C11 C17 119.09(11)
C16 C11 C12 120.28(12)
C17 C11 C12 120.63(12)
O12 C12 C13 122.04(12)
O12 C12 C11 121.54(12)
C13 C12 C11 116.41(13)
C14 C13 C12 121.38(14)
C14 C13 H13 119.3
C12 C13 H13 119.3
C13 C14 C15 121.79(15)
C13 C14 H14 119.1
C15 C14 H14 119.1
C16 C15 C14 119.09(14)
C16 C15 H15 120.5
C14 C15 H15 120.5
C15 C16 C11 121.00(13)
C15 C16 H16 119.5
C11 C16 H16 119.5
N1 C17 C11 123.32(12)
N1 C17 H17 118.3
C11 C17 H17 118.3
C26 C21 C22 120.25(12)
C26 C21 N21 123.08(11)
C22 C21 N21 116.66(11)
O22 C22 C23 123.44(11)
O22 C22 C21 117.71(11)
C23 C22 C21 118.84(12)
C24 C23 C22 120.21(13)
C24 C23 H23 119.9
C22 C23 H23 119.9
C23 C24 C25 120.83(13)
C23 C24 H24 119.6
C25 C24 H24 119.6
C26 C25 C24 119.82(14)
C26 C25 H25 120.1
C24 C25 H25 120.1
C25 C26 C21 120.04(13)
C25 C26 H26 120.0
C21 C26 H26 120.0
C37 N21 C21 127.21(11)
C37 N21 H21 116.4
C21 N21 H21 116.4
C22 O22 H22 109.5
C37 C31 C36 118.75(11)
C37 C31 C32 121.04(11)
C36 C31 C32 120.21(12)
O32 C32 C33 122.12(12)
O32 C32 C31 121.29(11)
C33 C32 C31 116.58(12)
C34 C33 C32 121.30(14)
C34 C33 H33 119.3
C32 C33 H33 119.3
C33 C34 C35 121.83(14)
C33 C34 H34 119.1
C35 C34 H34 119.1
C36 C35 C34 119.23(13)
C36 C35 H35 120.4
C34 C35 H35 120.4
C35 C36 C31 120.81(13)
C35 C36 H36 119.6
C31 C36 H36 119.6
N21 C37 C31 123.22(12)
N21 C37 H37 118.4
C31 C37 H37 118.4

loop_
_geom_bond_atom_site_label_1
_geom_bond_atom_site_label_2
_geom_bond_distance
C1 C6 1.3828(18)
C1 C2 1.3967(17)
C1 N1 1.4169(17)
C2 O2 1.3518(15)
C2 C3 1.3878(19)
C3 C4 1.375(2)
C3 H3 0.9300
C4 C5 1.377(2)
C4 H4 0.9300
C5 C6 1.377(2)
C5 H5 0.9300
C6 H6 0.9300
N1 C17 1.2963(17)
N1 H1 0.8600
O2 H2 0.8200
C11 C16 1.4104(18)
C11 C17 1.4117(18)
C11 C12 1.4302(17)
C12 O12 1.2983(16)
C12 C13 1.411(2)
C13 C14 1.367(2)
C13 H13 0.9300
C14 C15 1.388(2)
C14 H14 0.9300
C15 C16 1.360(2)
C15 H15 0.9300
C16 H16 0.9300
C17 H17 0.9300
C21 C26 1.3786(18)
C21 C22 1.4001(17)
C21 N21 1.4135(16)
C22 O22 1.3471(15)
C22 C23 1.3886(19)
C23 C24 1.367(2)
C23 H23 0.9300
C24 C25 1.380(2)
C24 H24 0.9300
C25 C26 1.376(2)
C25 H25 0.9300
C26 H26 0.9300
N21 C37 1.3000(16)
N21 H21 0.8600
O22 H22 0.8200
C31 C37 1.4089(18)
C31 C36 1.4163(17)
C31 C32 1.4263(17)
C32 O32 1.3004(15)
C32 C33 1.414(2)
C33 C34 1.366(2)
C33 H33 0.9300
C34 C35 1.387(2)
C34 H34 0.9300
C35 C36 1.362(2)
C35 H35 0.9300
C36 H36 0.9300
C37 H37 0.9300

loop_
_geom_hbond_atom_site_label_D
_geom_hbond_atom_site_label_H
_geom_hbond_atom_site_label_A
_geom_hbond_site_symmetry_A
_geom_hbond_distance_DH
_geom_hbond_distance_HA
_geom_hbond_distance_DA
_geom_hbond_angle_DHA
_geom_hbond_publ_flag
N1 H1 O2 . 0.86 2.29 2.6605(15) 106 no
N1 H1 O12 . 0.86 1.90 2.5955(16) 137 no
N21 H21 O22 . 0.86 2.29 2.6620(15) 106 no
N21 H21 O32 . 0.86 1.90 2.5960(16) 137 no
O22 H22 O12 . 0.82 1.77 2.5882(15) 174 no
O2 H2 O32 1_655 0.82 1.76 2.5744(15) 174 no

loop_
_geom_torsion_atom_site_label_1
_geom_torsion_atom_site_label_2
_geom_torsion_atom_site_label_3
_geom_torsion_atom_site_label_4
_geom_torsion
C6 C1 C2 O2 178.34(12)
N1 C1 C2 O2 -1.58(17)
C6 C1 C2 C3 -0.88(19)
N1 C1 C2 C3 179.20(11)
O2 C2 C3 C4 -178.34(13)
C1 C2 C3 C4 0.83(19)
C2 C3 C4 C5 -0.1(2)
C3 C4 C5 C6 -0.5(3)
C4 C5 C6 C1 0.5(3)
C2 C1 C6 C5 0.2(2)
N1 C1 C6 C5 -179.85(14)
C6 C1 N1 C17 -9.8(2)
C2 C1 N1 C17 170.08(12)
C16 C11 C12 O12 177.13(12)
C17 C11 C12 O12 -3.24(19)
C16 C11 C12 C13 -2.34(18)
C17 C11 C12 C13 177.28(13)
O12 C12 C13 C14 -177.83(15)
C11 C12 C13 C14 1.6(2)
C12 C13 C14 C15 0.4(3)
C13 C14 C15 C16 -1.8(2)
C14 C15 C16 C11 1.0(2)
C17 C11 C16 C15 -178.57(13)
C12 C11 C16 C15 1.06(19)
C1 N1 C17 C11 -179.94(11)
C16 C11 C17 N1 178.50(12)
C12 C11 C17 N1 -1.13(19)
C26 C21 C22 O22 178.70(13)
N21 C21 C22 O22 -2.11(18)
C26 C21 C22 C23 -0.8(2)
N21 C21 C22 C23 178.35(12)
O22 C22 C23 C24 -179.05(14)
C21 C22 C23 C24 0.5(2)
C22 C23 C24 C25 0.3(2)
C23 C24 C25 C26 -0.7(3)
C24 C25 C26 C21 0.3(3)
C22 C21 C26 C25 0.4(2)
N21 C21 C26 C25 -178.70(15)
C26 C21 N21 C37 -10.1(2)
C22 C21 N21 C37 170.70(12)
C37 C31 C32 O32 -3.1(2)
C36 C31 C32 O32 177.05(13)
C37 C31 C32 C33 177.69(13)
C36 C31 C32 C33 -2.14(19)
O32 C32 C33 C34 -177.31(15)
C31 C32 C33 C34 1.9(2)
C32 C33 C34 C35 -0.2(3)
C33 C34 C35 C36 -1.3(2)
C34 C35 C36 C31 1.0(2)
C37 C31 C36 C35 -179.09(13)
C32 C31 C36 C35 0.7(2)
C21 N21 C37 C31 179.61(12)
C36 C31 C37 N21 178.97(12)
C32 C31 C37 N21 -0.9(2)
